data_4022902
loop_
_publ_author_name
'Jun Liu'
'Ya Li'
'Jinbo Hu'

_publ_section_title
;
 Stereoselective Synthesis of Di- and Monofluoromethylated
 Vicinal Ethylenediamines with Di- and Monofluoromethyl Sulfones
;
_journal_name_full 'Journal of Organic Chemistry'
_journal_page_first 3119
_journal_page_last 3121
_journal_paper_doi 10.1021/jo070094w
_journal_volume 72
_journal_year 2007
_chemical_absolute_configuration ad
_chemical_formula_sum 'C34 H39 F N2 O3 S2'
_chemical_formula_weight 606.79
_chemical_name_systematic
; 
 ? 
;
_space_group_IT_number 4
_symmetry_cell_setting monoclinic
_symmetry_space_group_name_Hall 'P 2yb'
_symmetry_space_group_name_H-M 'P 1 21 1'
_atom_sites_solution_hydrogens geom
_atom_sites_solution_primary direct
_atom_sites_solution_secondary difmap
_audit_creation_method SHELXL-97
_cell_angle_alpha 90.00
_cell_angle_beta 106.777(2)
_cell_angle_gamma 90.00
_cell_formula_units_Z 4
_cell_length_a 14.5299(13)
_cell_length_b 12.4665(11)
_cell_length_c 19.2638(17)
_cell_measurement_reflns_used 3298
_cell_measurement_temperature 293(2)
_cell_measurement_theta_max 39.938
_cell_measurement_theta_min 4.387
_cell_volume 3340.9(5)
_computing_cell_refinement 'Bruker SMART'
_computing_data_collection 'Bruker SMART'
_computing_data_reduction 'Bruker SHELXTL'
_computing_molecular_graphics 'Bruker SHELXTL'
_computing_publication_material 'Bruker SHELXTL'
_computing_structure_refinement 'SHELXL-97 (Sheldrick, 1997)'
_computing_structure_solution 'SHELXS-97 (Sheldrick, 1990)'
_diffrn_ambient_temperature 293(2)
_diffrn_measured_fraction_theta_full 0.988
_diffrn_measured_fraction_theta_max 0.988
_diffrn_measurement_device_type 'CCD area detector'
_diffrn_measurement_method 'phi and omega scans'
_diffrn_radiation_monochromator graphite
_diffrn_radiation_source 'fine-focus sealed tube'
_diffrn_radiation_type MoK\a
_diffrn_radiation_wavelength 0.71073
_diffrn_reflns_av_R_equivalents 0.0873
_diffrn_reflns_av_sigmaI/netI 0.1075
_diffrn_reflns_limit_h_max 18
_diffrn_reflns_limit_h_min -18
_diffrn_reflns_limit_k_max 10
_diffrn_reflns_limit_k_min -15
_diffrn_reflns_limit_l_max 24
_diffrn_reflns_limit_l_min -24
_diffrn_reflns_number 19129
_diffrn_reflns_theta_full 26.50
_diffrn_reflns_theta_max 26.50
_diffrn_reflns_theta_min 1.97
_exptl_absorpt_coefficient_mu 0.200
_exptl_absorpt_correction_T_max 1.00000
_exptl_absorpt_correction_T_min 0.79554
_exptl_absorpt_correction_type none
_exptl_crystal_colour colorless
_exptl_crystal_density_diffrn 1.206
_exptl_crystal_density_method 'not measured'
_exptl_crystal_description prismatic
_exptl_crystal_F_000 1288
_exptl_crystal_size_max 0.479
_exptl_crystal_size_mid 0.399
_exptl_crystal_size_min 0.172
_refine_diff_density_max 0.588
_refine_diff_density_min -0.532
_refine_diff_density_rms 0.056
_refine_ls_abs_structure_details 'Flack H D (1983), Acta Cryst. A39, 876-881'
_refine_ls_abs_structure_Flack 0.12(9)
_refine_ls_extinction_coef 0.0014(7)
_refine_ls_extinction_expression Fc^*^=kFc[1+0.001xFc^2^\l^3^/sin(2\q)]^-1/4^
_refine_ls_extinction_method SHELXL
_refine_ls_goodness_of_fit_ref 0.865
_refine_ls_hydrogen_treatment mixed
_refine_ls_matrix_type full
_refine_ls_number_parameters 756
_refine_ls_number_reflns 10032
_refine_ls_number_restraints 8
_refine_ls_restrained_S_all 0.867
_refine_ls_R_factor_all 0.1083
_refine_ls_R_factor_gt 0.0661
_refine_ls_shift/su_max 0.015
_refine_ls_shift/su_mean 0.001
_refine_ls_structure_factor_coef Fsqd
_refine_ls_weighting_details 'calc w=1/[\s^2^(Fo^2^)+(0.0937P)^2^+0.0000P] where P=(Fo^2^+2Fc^2^)/3'
_refine_ls_weighting_scheme calc
_refine_ls_wR_factor_gt 0.1615
_refine_ls_wR_factor_ref 0.1773
_reflns_number_gt 5266
_reflns_number_total 10032
_reflns_threshold_expression >2sigma(I)
_cod_data_source_file jo070094wsi20070116_085829.cif
_cod_data_source_block cd26174
_cod_depositor_comments
;
The following automatic conversions were performed:
'_symmetry_cell_setting' value 'Monoclinic' changed to 'monoclinic'
according to '/home/saulius/struct/CIF-dictionaries/cif_core.dic'
dictionary named 'cif_core.dic' version 2.4.1 from 2010-06-29.

Automatic conversion script
Id: cif_fix_enum 1527 2010-12-29 10:47:43Z saulius 
;
_cod_original_sg_symbol_H-M 'P 21'
_cod_database_code 4022902

loop_
_symmetry_equiv_pos_as_xyz
'x, y, z'
'-x, y+1/2, -z'

loop_
_atom_site_label
_atom_site_type_symbol
_atom_site_fract_x
_atom_site_fract_y
_atom_site_fract_z
_atom_site_U_iso_or_equiv
_atom_site_adp_type
_atom_site_occupancy
_atom_site_symmetry_multiplicity
_atom_site_calc_flag
_atom_site_refinement_flags
S1 S 0.40738(10) -0.07380(11) 0.77479(7) 0.0555(4) Uani 1 1 d .
S2 S 0.14568(10) 0.04667(11) 0.60286(7) 0.0569(4) Uani 1 1 d .
S3 S 0.3882(2) 0.6725(3) 0.30678(14) 0.1022(11) Uani 1 1 d D
S4 S 0.23251(13) 0.38126(16) 0.35924(8) 0.0783(5) Uani 1 1 d .
F1 F 0.2799(2) 0.1881(3) 0.62599(16) 0.0734(9) Uani 1 1 d .
F2 F 0.3247(3) 0.3347(3) 0.26879(19) 0.0868(11) Uani 1 1 d .
N1 N 0.3509(4) 0.0198(4) 0.7171(2) 0.0557(12) Uani 1 1 d D
N2 N 0.2484(3) 0.2570(3) 0.7926(2) 0.0512(11) Uani 1 1 d .
N3 N 0.3563(4) 0.5522(6) 0.2925(3) 0.0843(18) Uani 1 1 d D
N4 N 0.1470(3) 0.4761(4) 0.1313(2) 0.0556(11) Uani 1 1 d .
O1 O 0.5114(3) -0.0522(4) 0.7933(2) 0.0843(13) Uani 1 1 d .
O2 O 0.1100(3) -0.0244(3) 0.64713(19) 0.0691(11) Uani 1 1 d .
O3 O 0.1944(3) 0.0068(3) 0.5542(2) 0.0772(12) Uani 1 1 d .
O4 O 0.4788(5) 0.6874(6) 0.2792(4) 0.081(2) Uani 0.60 1 d PD
O5 O 0.3204(3) 0.3816(5) 0.4137(2) 0.1118(18) Uani 1 1 d .
O6 O 0.1598(4) 0.4575(5) 0.3617(3) 0.1050(17) Uani 1 1 d .
C1 C 0.2233(4) 0.1420(4) 0.6633(3) 0.0523(13) Uani 1 1 d .
H1 H 0.1827 0.1982 0.6747 0.063 Uiso 1 1 calc R
C2 C 0.2838(4) 0.0946(4) 0.7340(2) 0.0454(12) Uani 1 1 d .
H2 H 0.2414 0.0543 0.7559 0.055 Uiso 1 1 calc R
C3 C 0.3281(3) 0.1900(4) 0.7852(2) 0.0483(12) Uani 1 1 d .
H3 H 0.3658 0.2332 0.7608 0.058 Uiso 1 1 calc R
C4 C 0.3973(4) 0.1490(5) 0.8568(3) 0.0609(15) Uani 1 1 d .
H4A H 0.3611 0.1084 0.8830 0.073 Uiso 1 1 calc R
H4B H 0.4438 0.1009 0.8459 0.073 Uiso 1 1 calc R
C5 C 0.4506(4) 0.2393(5) 0.9050(3) 0.0553(14) Uani 1 1 d .
C6 C 0.4411(4) 0.2532(6) 0.9740(3) 0.0762(18) Uani 1 1 d .
H6 H 0.4007 0.2073 0.9897 0.091 Uiso 1 1 calc R
C7 C 0.4892(6) 0.3326(8) 1.0200(4) 0.098(3) Uani 1 1 d .
H7 H 0.4801 0.3411 1.0655 0.118 Uiso 1 1 calc R
C8 C 0.5491(6) 0.3970(8) 0.9987(5) 0.107(3) Uani 1 1 d .
H8 H 0.5812 0.4513 1.0293 0.128 Uiso 1 1 calc R
C9 C 0.5637(5) 0.3839(7) 0.9316(5) 0.105(3) Uani 1 1 d .
H9 H 0.6061 0.4286 0.9172 0.125 Uiso 1 1 calc R
C10 C 0.5138(4) 0.3018(6) 0.8849(3) 0.0765(19) Uani 1 1 d .
H10 H 0.5249 0.2911 0.8402 0.092 Uiso 1 1 calc R
C11 C 0.0481(4) 0.1287(5) 0.5556(3) 0.0570(14) Uani 1 1 d .
C12 C -0.0340(5) 0.1238(6) 0.5725(4) 0.0741(18) Uani 1 1 d .
H12 H -0.0415 0.0754 0.6072 0.089 Uiso 1 1 calc R
C13 C -0.1069(5) 0.1905(8) 0.5385(4) 0.102(2) Uani 1 1 d .
H13 H -0.1655 0.1851 0.5487 0.123 Uiso 1 1 calc R
C14 C -0.0960(6) 0.2659(7) 0.4894(4) 0.098(2) Uani 1 1 d .
H14 H -0.1457 0.3130 0.4681 0.117 Uiso 1 1 calc R
C15 C -0.0147(7) 0.2701(7) 0.4733(4) 0.102(3) Uani 1 1 d .
H15 H -0.0073 0.3198 0.4393 0.122 Uiso 1 1 calc R
C16 C 0.0625(5) 0.2002(6) 0.5067(3) 0.088(2) Uani 1 1 d .
H16 H 0.1206 0.2033 0.4955 0.106 Uiso 1 1 calc R
C17 C 0.2009(4) 0.2246(5) 0.8457(3) 0.0583(14) Uani 1 1 d .
H17A H 0.2369 0.2517 0.8929 0.070 Uiso 1 1 calc R
H17B H 0.2007 0.1469 0.8485 0.070 Uiso 1 1 calc R
C18 C 0.0991(4) 0.2650(5) 0.8275(3) 0.0588(14) Uani 1 1 d .
C19 C 0.0705(5) 0.3263(6) 0.8766(4) 0.088(2) Uani 1 1 d .
H19 H 0.1145 0.3450 0.9205 0.105 Uiso 1 1 calc R
C20 C -0.0256(6) 0.3610(7) 0.8604(5) 0.109(3) Uani 1 1 d .
H20 H -0.0451 0.4014 0.8942 0.130 Uiso 1 1 calc R
C21 C -0.0914(6) 0.3358(7) 0.7947(5) 0.098(2) Uani 1 1 d .
H21 H -0.1542 0.3611 0.7835 0.117 Uiso 1 1 calc R
C22 C -0.0627(5) 0.2732(6) 0.7465(4) 0.084(2) Uani 1 1 d .
H22 H -0.1066 0.2529 0.7030 0.101 Uiso 1 1 calc R
C23 C 0.0329(5) 0.2398(5) 0.7630(3) 0.0706(17) Uani 1 1 d .
H23 H 0.0523 0.1994 0.7291 0.085 Uiso 1 1 calc R
C24 C 0.2677(4) 0.3743(4) 0.7927(3) 0.0599(14) Uani 1 1 d .
H24A H 0.3312 0.3889 0.8251 0.072 Uiso 1 1 calc R
H24B H 0.2213 0.4121 0.8112 0.072 Uiso 1 1 calc R
C25 C 0.2620(5) 0.4161(4) 0.7183(3) 0.0660(15) Uani 1 1 d .
C26 C 0.1716(5) 0.4283(6) 0.6689(4) 0.091(2) Uani 1 1 d .
H26 H 0.1162 0.4130 0.6820 0.110 Uiso 1 1 calc R
C27 C 0.1661(9) 0.4646(8) 0.5985(6) 0.113(4) Uani 1 1 d .
H27 H 0.1069 0.4770 0.5648 0.130 Uiso 1 1 calc R
C28 C 0.2478(13) 0.4807(9) 0.5812(7) 0.120(5) Uani 1 1 d .
H28 H 0.2438 0.4990 0.5336 0.130 Uiso 1 1 calc R
C29 C 0.3347(9) 0.4719(8) 0.6289(7) 0.111(4) Uani 1 1 d .
H29 H 0.3897 0.4886 0.6155 0.128 Uiso 1 1 calc R
C30 C 0.3415(5) 0.4376(6) 0.6981(5) 0.091(2) Uani 1 1 d .
H30 H 0.4018 0.4292 0.7314 0.110 Uiso 1 1 calc R
C31 C 0.3894(4) -0.1938(5) 0.7170(3) 0.0654(16) Uani 1 1 d .
C32 C 0.2830(5) -0.2262(6) 0.7042(4) 0.094(2) Uani 1 1 d .
H32A H 0.2705 -0.2921 0.6774 0.121 Uiso 1 1 calc R
H32B H 0.2420 -0.1708 0.6773 0.121 Uiso 1 1 calc R
H32C H 0.2704 -0.2357 0.7501 0.121 Uiso 1 1 calc R
C33 C 0.4168(6) -0.1748(7) 0.6485(4) 0.100(2) Uani 1 1 d .
H33A H 0.3941 -0.2333 0.6156 0.121 Uiso 1 1 calc R
H33B H 0.4855 -0.1701 0.6598 0.121 Uiso 1 1 calc R
H33C H 0.3884 -0.1091 0.6264 0.121 Uiso 1 1 calc R
C34 C 0.4568(5) -0.2790(6) 0.7641(4) 0.103(3) Uani 1 1 d .
H34A H 0.5224 -0.2603 0.7690 0.124 Uiso 1 1 calc R
H34B H 0.4430 -0.3480 0.7413 0.124 Uiso 1 1 calc R
H34C H 0.4467 -0.2815 0.8112 0.124 Uiso 1 1 calc R
C35 C 0.2484(4) 0.3973(5) 0.2707(3) 0.0601(15) Uani 1 1 d .
H35 H 0.1911 0.3688 0.2352 0.072 Uiso 1 1 calc R
C36 C 0.2627(4) 0.5121(5) 0.2491(3) 0.0605(15) Uani 1 1 d .
H36 H 0.2128 0.5567 0.2596 0.073 Uiso 1 1 calc R
C37 C 0.2461(4) 0.5123(5) 0.1654(3) 0.0574(14) Uani 1 1 d .
H37 H 0.2888 0.4576 0.1550 0.069 Uiso 1 1 calc R
C38 C 0.2740(4) 0.6207(5) 0.1374(3) 0.0698(16) Uani 1 1 d .
H38A H 0.2325 0.6767 0.1464 0.084 Uiso 1 1 calc R
H38B H 0.3396 0.6384 0.1644 0.084 Uiso 1 1 calc R
C39 C 0.2660(5) 0.6187(5) 0.0580(3) 0.0701(17) Uani 1 1 d .
C40 C 0.1924(5) 0.6721(6) 0.0061(4) 0.0823(19) Uani 1 1 d .
H40 H 0.1482 0.7134 0.0209 0.099 Uiso 1 1 calc R
C41 C 0.1853(6) 0.6640(7) -0.0650(5) 0.096(2) Uani 1 1 d .
H41 H 0.1355 0.6990 -0.0987 0.115 Uiso 1 1 calc R
C42 C 0.2500(7) 0.6051(7) -0.0887(4) 0.099(2) Uani 1 1 d .
H42 H 0.2428 0.5977 -0.1381 0.119 Uiso 1 1 calc R
C43 C 0.3252(5) 0.5576(7) -0.0389(4) 0.088(2) Uani 1 1 d .
H43 H 0.3725 0.5221 -0.0539 0.106 Uiso 1 1 calc R
C44 C 0.3309(4) 0.5620(6) 0.0319(3) 0.0759(18) Uani 1 1 d .
H44 H 0.3806 0.5255 0.0647 0.091 Uiso 1 1 calc R
C45 C 0.1800(7) 0.2524(8) 0.3543(4) 0.093(2) Uani 1 1 d .
C46 C 0.0870(7) 0.2376(9) 0.3229(4) 0.120(3) Uani 1 1 d .
H46 H 0.0495 0.2961 0.3019 0.134 Uiso 1 1 calc R
C47 C 0.0442(8) 0.1395(13) 0.3202(5) 0.124(6) Uani 1 1 d D
H47 H -0.0218 0.1297 0.3014 0.139 Uiso 1 1 calc R
C48 C 0.1057(9) 0.0574(11) 0.3471(7) 0.128(5) Uiso 1 1 d D
H48 H 0.0786 -0.0108 0.3426 0.139 Uiso 1 1 calc R
C49 C 0.1982(9) 0.0624(11) 0.3785(6) 0.124(4) Uiso 1 1 d D
H49 H 0.2335 0.0010 0.3964 0.137 Uiso 1 1 calc R
C50 C 0.2438(8) 0.1662(10) 0.3845(6) 0.122(4) Uani 1 1 d D
H50 H 0.3093 0.1761 0.4062 0.130 Uiso 1 1 calc R
C51 C 0.0701(4) 0.5563(6) 0.1195(4) 0.0719(17) Uani 1 1 d .
H51A H 0.0884 0.6101 0.1573 0.086 Uiso 1 1 calc R
H51B H 0.0635 0.5918 0.0735 0.086 Uiso 1 1 calc R
C52 C -0.0228(4) 0.5110(5) 0.1191(3) 0.0578(14) Uani 1 1 d .
C53 C -0.0996(4) 0.5113(5) 0.0566(3) 0.0719(17) Uani 1 1 d .
H53 H -0.0929 0.5427 0.0146 0.086 Uiso 1 1 calc R
C54 C -0.1862(5) 0.4650(7) 0.0565(4) 0.086(2) Uani 1 1 d .
H54 H -0.2371 0.4653 0.0140 0.104 Uiso 1 1 calc R
C55 C -0.1982(4) 0.4192(6) 0.1170(4) 0.083(2) Uani 1 1 d .
H55 H -0.2568 0.3883 0.1163 0.100 Uiso 1 1 calc R
C56 C -0.1225(4) 0.4190(5) 0.1796(3) 0.0682(15) Uani 1 1 d .
H56 H -0.1297 0.3886 0.2218 0.082 Uiso 1 1 calc R
C57 C -0.0381(4) 0.4632(6) 0.1794(3) 0.0676(16) Uani 1 1 d .
H57 H 0.0125 0.4613 0.2219 0.081 Uiso 1 1 calc R
C58 C 0.1356(4) 0.4060(5) 0.0696(3) 0.0639(15) Uani 1 1 d .
H58A H 0.1716 0.4346 0.0385 0.077 Uiso 1 1 calc R
H58B H 0.0683 0.4034 0.0419 0.077 Uiso 1 1 calc R
C59 C 0.1697(4) 0.2959(5) 0.0924(3) 0.0575(15) Uani 1 1 d .
C60 C 0.1176(6) 0.2306(7) 0.1257(4) 0.095(2) Uani 1 1 d .
H60 H 0.0583 0.2531 0.1296 0.114 Uiso 1 1 calc R
C61 C 0.1555(9) 0.1290(8) 0.1538(5) 0.129(4) Uani 1 1 d .
H61 H 0.1240 0.0876 0.1800 0.135 Uiso 1 1 calc R
C62 C 0.2373(9) 0.0933(8) 0.1422(5) 0.125(3) Uani 1 1 d .
H62 H 0.2599 0.0248 0.1573 0.130 Uiso 1 1 calc R
C63 C 0.2876(6) 0.1588(8) 0.1078(4) 0.104(3) Uani 1 1 d .
H63 H 0.3456 0.1355 0.1018 0.125 Uiso 1 1 calc R
C64 C 0.2525(5) 0.2571(5) 0.0830(3) 0.0720(17) Uani 1 1 d .
H64 H 0.2863 0.2990 0.0587 0.086 Uiso 1 1 calc R
C65 C 0.4397(5) 0.6826(7) 0.4056(4) 0.096(2) Uani 1 1 d D
C66 C 0.3617(9) 0.6651(12) 0.4366(7) 0.128(5) Uiso 1 1 d .
H66A H 0.3812 0.6864 0.4866 0.137 Uiso 1 1 calc R
H66B H 0.3448 0.5905 0.4331 0.137 Uiso 1 1 calc R
H66C H 0.3070 0.7069 0.4106 0.137 Uiso 1 1 calc R
C67 C 0.5127(9) 0.5880(11) 0.4295(7) 0.128(5) Uiso 1 1 d D
H67A H 0.4782 0.5225 0.4301 0.142 Uiso 1 1 calc R
H67B H 0.5546 0.6020 0.4772 0.142 Uiso 1 1 calc R
H67C H 0.5501 0.5813 0.3960 0.142 Uiso 1 1 calc R
C68 C 0.4720(11) 0.8003(12) 0.4231(6) 0.123(9) Uani 1 1 d .
H68A H 0.5202 0.8181 0.3999 0.134 Uiso 1 1 calc R
H68B H 0.4981 0.8087 0.4746 0.134 Uiso 1 1 calc R
H68C H 0.4177 0.8471 0.4057 0.134 Uiso 1 1 calc R
O4' O 0.3217(5) 0.6901(6) 0.3290(4) 0.0532(17) Uiso 0.40 1 d P
H1A H 0.387(4) 0.044(6) 0.693(3) 0.10(2) Uiso 1 1 d D
H3A H 0.390(4) 0.512(5) 0.275(3) 0.08(3) Uiso 1 1 d D

loop_
_atom_site_aniso_label
_atom_site_aniso_U_11
_atom_site_aniso_U_22
_atom_site_aniso_U_33
_atom_site_aniso_U_23
_atom_site_aniso_U_13
_atom_site_aniso_U_12
S1 0.0581(8) 0.0460(8) 0.0534(7) -0.0052(7) 0.0015(6) 0.0093(7)
S2 0.0729(9) 0.0426(8) 0.0429(7) -0.0014(6) -0.0026(6) 0.0032(7)
S3 0.133(3) 0.108(2) 0.1070(16) -0.0406(17) 0.0266(18) -0.071(2)
S4 0.0886(12) 0.0897(13) 0.0582(9) -0.0104(9) 0.0237(9) -0.0137(10)
F1 0.095(2) 0.064(2) 0.0559(17) 0.0127(16) 0.0133(17) -0.0106(18)
F2 0.089(3) 0.085(3) 0.095(2) -0.012(2) 0.039(2) 0.005(2)
N1 0.076(3) 0.043(3) 0.047(2) -0.002(2) 0.017(2) 0.004(2)
N2 0.062(3) 0.039(3) 0.047(2) 0.001(2) 0.007(2) 0.005(2)
N3 0.074(4) 0.101(5) 0.067(3) -0.029(3) 0.002(3) -0.039(4)
N4 0.054(3) 0.058(3) 0.051(2) -0.020(2) 0.009(2) -0.003(2)
O1 0.060(2) 0.081(3) 0.099(3) -0.022(3) 0.003(2) 0.009(2)
O2 0.087(3) 0.051(2) 0.052(2) 0.0075(18) -0.0063(19) -0.011(2)
O3 0.100(3) 0.063(3) 0.058(2) -0.015(2) 0.005(2) 0.016(2)
O4 0.080(4) 0.092(6) 0.091(5) -0.007(4) 0.056(4) -0.049(4)
O5 0.107(3) 0.136(5) 0.069(3) 0.001(3) -0.013(3) -0.036(3)
O6 0.129(4) 0.106(4) 0.102(3) -0.012(3) 0.067(3) 0.015(3)
C1 0.064(3) 0.043(3) 0.040(3) -0.002(2) 0.000(2) -0.001(3)
C2 0.055(3) 0.039(3) 0.041(2) 0.002(2) 0.012(2) 0.003(2)
C3 0.059(3) 0.041(3) 0.039(2) -0.004(2) 0.006(2) 0.000(2)
C4 0.063(3) 0.063(4) 0.046(3) -0.009(3) -0.001(3) 0.003(3)
C5 0.053(3) 0.050(3) 0.053(3) -0.015(3) -0.001(3) -0.001(3)
C6 0.069(4) 0.083(5) 0.062(4) -0.019(3) -0.004(3) 0.006(3)
C7 0.096(6) 0.108(7) 0.067(4) -0.033(5) -0.013(4) 0.011(5)
C8 0.091(6) 0.102(7) 0.100(6) -0.052(6) -0.017(5) -0.001(5)
C9 0.057(4) 0.095(6) 0.143(7) -0.014(6) -0.002(4) -0.012(4)
C10 0.062(4) 0.081(5) 0.074(4) -0.018(4) 0.001(3) -0.003(4)
C11 0.065(4) 0.053(4) 0.042(3) 0.005(3) 0.000(3) 0.003(3)
C12 0.065(4) 0.068(4) 0.077(4) 0.010(3) 0.002(3) 0.004(3)
C13 0.072(5) 0.103(6) 0.112(6) 0.008(5) -0.004(4) 0.007(4)
C14 0.089(6) 0.077(5) 0.098(5) 0.013(5) -0.019(5) 0.027(5)
C15 0.123(7) 0.093(6) 0.075(4) 0.036(4) 0.007(5) 0.036(5)
C16 0.098(5) 0.097(6) 0.064(4) 0.025(4) 0.015(4) 0.007(4)
C17 0.071(4) 0.052(3) 0.048(3) -0.004(3) 0.010(3) 0.004(3)
C18 0.072(4) 0.053(3) 0.052(3) 0.007(3) 0.019(3) 0.011(3)
C19 0.091(5) 0.093(5) 0.074(4) -0.022(4) 0.016(4) 0.030(4)
C20 0.117(6) 0.107(7) 0.104(6) -0.025(5) 0.034(5) 0.039(5)
C21 0.089(5) 0.082(5) 0.129(6) 0.026(5) 0.043(5) 0.029(4)
C22 0.073(5) 0.091(5) 0.082(4) 0.006(4) 0.012(4) -0.001(4)
C23 0.084(4) 0.060(4) 0.070(4) -0.004(3) 0.025(3) -0.002(3)
C24 0.074(4) 0.039(3) 0.060(3) -0.010(3) 0.010(3) 0.002(3)
C25 0.091(4) 0.027(3) 0.076(4) -0.001(3) 0.017(3) 0.001(3)
C26 0.100(5) 0.075(5) 0.084(4) 0.021(4) 0.002(4) 0.004(4)
C27 0.168(9) 0.090(7) 0.108(7) 0.043(6) -0.011(7) 0.009(7)
C28 0.171(17) 0.081(7) 0.103(9) 0.023(6) 0.084(11) 0.018(10)
C29 0.163(10) 0.071(6) 0.188(11) 0.050(7) 0.094(9) 0.033(6)
C30 0.104(5) 0.057(4) 0.127(6) 0.027(4) 0.055(5) 0.010(4)
C31 0.070(4) 0.047(3) 0.070(4) -0.009(3) 0.006(3) 0.017(3)
C32 0.086(5) 0.058(4) 0.115(5) -0.029(4) -0.009(4) -0.002(4)
C33 0.119(6) 0.093(6) 0.082(4) -0.031(4) 0.017(4) 0.026(5)
C34 0.103(5) 0.057(4) 0.120(6) -0.010(4) -0.012(4) 0.033(4)
C35 0.060(3) 0.065(4) 0.057(3) -0.012(3) 0.020(3) -0.013(3)
C36 0.051(3) 0.074(4) 0.058(3) -0.018(3) 0.018(3) -0.011(3)
C37 0.052(3) 0.063(4) 0.056(3) -0.015(3) 0.014(3) -0.013(3)
C38 0.076(4) 0.066(4) 0.067(4) -0.017(3) 0.020(3) -0.011(3)
C39 0.078(4) 0.060(4) 0.069(4) 0.005(3) 0.017(3) -0.020(3)
C40 0.095(5) 0.059(4) 0.098(5) 0.016(4) 0.036(4) 0.004(4)
C41 0.108(6) 0.077(5) 0.089(5) 0.025(4) 0.006(5) -0.008(5)
C42 0.133(7) 0.092(6) 0.068(4) -0.005(4) 0.023(5) -0.016(5)
C43 0.088(5) 0.108(6) 0.068(4) -0.008(4) 0.020(4) 0.008(4)
C44 0.065(4) 0.088(5) 0.074(4) -0.013(4) 0.018(3) 0.000(4)
C45 0.121(6) 0.099(6) 0.072(4) -0.004(5) 0.048(4) -0.026(6)
C46 0.114(7) 0.153(9) 0.088(5) -0.001(6) 0.023(5) -0.075(7)
C47 0.103(9) 0.18(2) 0.106(7) -0.031(9) 0.050(7) -0.051(12)
C50 0.154(9) 0.119(9) 0.158(9) -0.004(8) 0.053(7) -0.021(8)
C51 0.064(4) 0.070(4) 0.081(4) -0.008(4) 0.020(3) 0.001(3)
C52 0.053(3) 0.054(3) 0.062(3) -0.012(3) 0.010(3) -0.001(3)
C53 0.065(4) 0.073(4) 0.070(4) -0.006(3) 0.006(3) 0.001(3)
C54 0.065(4) 0.097(6) 0.083(5) -0.009(4) 0.001(4) -0.004(4)
C55 0.058(4) 0.083(5) 0.111(5) -0.027(5) 0.028(4) -0.004(4)
C56 0.076(4) 0.057(4) 0.074(4) -0.002(3) 0.025(3) 0.006(3)
C57 0.059(4) 0.078(4) 0.064(4) -0.009(3) 0.017(3) 0.001(3)
C58 0.067(3) 0.061(4) 0.060(3) -0.020(3) 0.012(3) -0.010(3)
C59 0.057(3) 0.056(4) 0.066(3) -0.027(3) 0.028(3) -0.014(3)
C60 0.116(6) 0.073(5) 0.111(5) -0.028(5) 0.055(5) -0.026(5)
C61 0.146(10) 0.070(6) 0.101(8) -0.030(6) 0.113(8) -0.046(7)
C62 0.150(11) 0.069(6) 0.106(6) -0.018(5) 0.061(7) -0.023(7)
C63 0.102(6) 0.109(8) 0.095(5) -0.025(5) 0.016(5) 0.008(5)
C64 0.092(5) 0.048(4) 0.077(4) -0.009(3) 0.025(4) -0.007(4)
C65 0.075(4) 0.133(7) 0.084(4) -0.047(5) 0.028(4) -0.023(5)
C68 0.216(17) 0.149(17) 0.108(8) -0.083(10) 0.024(10) -0.105(15)

loop_
_atom_type_symbol
_atom_type_description
_atom_type_scat_dispersion_real
_atom_type_scat_dispersion_imag
_atom_type_scat_source
C C 0.0033 0.0016 'International Tables Vol C Tables 4.2.6.8 and 6.1.1.4'
H H 0.0000 0.0000 'International Tables Vol C Tables 4.2.6.8 and 6.1.1.4'
N N 0.0061 0.0033 'International Tables Vol C Tables 4.2.6.8 and 6.1.1.4'
O O 0.0106 0.0060 'International Tables Vol C Tables 4.2.6.8 and 6.1.1.4'
S S 0.1246 0.1234 'International Tables Vol C Tables 4.2.6.8 and 6.1.1.4'
F F 0.0171 0.0103 'International Tables Vol C Tables 4.2.6.8 and 6.1.1.4'

loop_
_geom_angle_atom_site_label_1
_geom_angle_atom_site_label_2
_geom_angle_atom_site_label_3
_geom_angle
O1 S1 N1 107.9(3)
O1 S1 C31 104.6(3)
N1 S1 C31 102.2(2)
O3 S2 O2 121.0(3)
O3 S2 C11 110.0(3)
O2 S2 C11 106.9(3)
O3 S2 C1 108.5(3)
O2 S2 C1 106.8(2)
C11 S2 C1 102.0(3)
O4' S3 O4 162.4(5)
O4' S3 N3 90.6(5)
O4 S3 N3 106.8(4)
O4' S3 C65 75.2(4)
O4 S3 C65 102.2(4)
N3 S3 C65 105.0(4)
O5 S4 O6 119.7(4)
O5 S4 C45 109.2(4)
O6 S4 C45 107.1(4)
O5 S4 C35 111.8(3)
O6 S4 C35 104.8(3)
C45 S4 C35 102.8(3)
C2 N1 S1 122.4(4)
C2 N1 H1A 117(5)
S1 N1 H1A 111(5)
C17 N2 C3 117.4(4)
C17 N2 C24 113.6(4)
C3 N2 C24 114.0(4)
C36 N3 S3 127.2(6)
C36 N3 H3A 97(5)
S3 N3 H3A 118(5)
C58 N4 C51 112.5(4)
C58 N4 C37 114.7(4)
C51 N4 C37 117.7(5)
F1 C1 C2 110.9(4)
F1 C1 S2 107.2(3)
C2 C1 S2 114.5(4)
F1 C1 H1 108.0
C2 C1 H1 108.0
S2 C1 H1 108.0
N1 C2 C1 107.6(4)
N1 C2 C3 116.8(4)
C1 C2 C3 107.3(4)
N1 C2 H2 108.3
C1 C2 H2 108.3
C3 C2 H2 108.3
N2 C3 C4 115.6(4)
N2 C3 C2 107.6(4)
C4 C3 C2 110.9(4)
N2 C3 H3 107.5
C4 C3 H3 107.5
C2 C3 H3 107.5
C5 C4 C3 112.7(5)
C5 C4 H4A 109.1
C3 C4 H4A 109.1
C5 C4 H4B 109.1
C3 C4 H4B 109.1
H4A C4 H4B 107.8
C10 C5 C6 118.1(5)
C10 C5 C4 121.5(5)
C6 C5 C4 120.2(6)
C7 C6 C5 122.2(7)
C7 C6 H6 118.9
C5 C6 H6 118.9
C8 C7 C6 119.4(7)
C8 C7 H7 120.3
C6 C7 H7 120.3
C7 C8 C9 120.5(8)
C7 C8 H8 119.7
C9 C8 H8 119.7
C8 C9 C10 119.5(8)
C8 C9 H9 120.2
C10 C9 H9 120.2
C5 C10 C9 120.1(7)
C5 C10 H10 119.9
C9 C10 H10 119.9
C12 C11 C16 122.1(6)
C12 C11 S2 119.4(5)
C16 C11 S2 118.3(5)
C11 C12 C13 119.0(7)
C11 C12 H12 120.5
C13 C12 H12 120.5
C12 C13 C14 121.5(8)
C12 C13 H13 119.3
C14 C13 H13 119.3
C15 C14 C13 118.9(7)
C15 C14 H14 120.6
C13 C14 H14 120.6
C14 C15 C16 121.2(7)
C14 C15 H15 119.4
C16 C15 H15 119.4
C11 C16 C15 117.2(7)
C11 C16 H16 121.4
C15 C16 H16 121.4
N2 C17 C18 112.3(4)
N2 C17 H17A 109.1
C18 C17 H17A 109.1
N2 C17 H17B 109.1
C18 C17 H17B 109.1
H17A C17 H17B 107.9
C19 C18 C23 118.8(6)
C19 C18 C17 120.0(5)
C23 C18 C17 121.2(5)
C18 C19 C20 119.8(6)
C18 C19 H19 120.1
C20 C19 H19 120.1
C21 C20 C19 120.8(7)
C21 C20 H20 119.6
C19 C20 H20 119.6
C22 C21 C20 119.0(7)
C22 C21 H21 120.5
C20 C21 H21 120.5
C21 C22 C23 119.6(7)
C21 C22 H22 120.2
C23 C22 H22 120.2
C18 C23 C22 121.9(6)
C18 C23 H23 119.0
C22 C23 H23 119.0
N2 C24 C25 112.3(4)
N2 C24 H24A 109.1
C25 C24 H24A 109.1
N2 C24 H24B 109.1
C25 C24 H24B 109.1
H24A C24 H24B 107.9
C30 C25 C26 120.0(6)
C30 C25 C24 121.8(6)
C26 C25 C24 118.1(6)
C25 C26 C27 118.2(8)
C25 C26 H26 120.9
C27 C26 H26 120.9
C28 C27 C26 118.7(10)
C28 C27 H27 120.6
C26 C27 H27 120.6
C29 C28 C27 123.2(11)
C29 C28 H28 118.4
C27 C28 H28 118.4
C28 C29 C30 118.7(10)
C28 C29 H29 120.6
C30 C29 H29 120.6
C25 C30 C29 120.9(8)
C25 C30 H30 119.6
C29 C30 H30 119.6
C33 C31 C32 114.1(5)
C33 C31 C34 109.8(6)
C32 C31 C34 110.4(6)
C33 C31 S1 112.1(5)
C32 C31 S1 105.7(4)
C34 C31 S1 104.3(4)
C31 C32 H32A 109.5
C31 C32 H32B 109.5
H32A C32 H32B 109.5
C31 C32 H32C 109.5
H32A C32 H32C 109.5
H32B C32 H32C 109.5
C31 C33 H33A 109.5
C31 C33 H33B 109.5
H33A C33 H33B 109.5
C31 C33 H33C 109.5
H33A C33 H33C 109.5
H33B C33 H33C 109.5
C31 C34 H34A 109.5
C31 C34 H34B 109.5
H34A C34 H34B 109.5
C31 C34 H34C 109.5
H34A C34 H34C 109.5
H34B C34 H34C 109.5
F2 C35 C36 110.8(5)
F2 C35 S4 106.8(4)
C36 C35 S4 115.4(4)
F2 C35 H35 107.8
C36 C35 H35 107.8
S4 C35 H35 107.8
N3 C36 C35 110.0(5)
N3 C36 C37 115.5(5)
C35 C36 C37 106.9(5)
N3 C36 H36 108.0
C35 C36 H36 108.0
C37 C36 H36 108.0
N4 C37 C38 115.6(5)
N4 C37 C36 107.5(4)
C38 C37 C36 112.5(4)
N4 C37 H37 106.9
C38 C37 H37 106.9
C36 C37 H37 106.9
C39 C38 C37 112.8(5)
C39 C38 H38A 109.0
C37 C38 H38A 109.0
C39 C38 H38B 109.0
C37 C38 H38B 109.0
H38A C38 H38B 107.8
C44 C39 C40 116.2(6)
C44 C39 C38 121.3(6)
C40 C39 C38 122.5(6)
C41 C40 C39 120.5(7)
C41 C40 H40 119.8
C39 C40 H40 119.8
C40 C41 C42 121.4(7)
C40 C41 H41 119.3
C42 C41 H41 119.3
C43 C42 C41 119.0(7)
C43 C42 H42 120.5
C41 C42 H42 120.5
C44 C43 C42 119.9(7)
C44 C43 H43 120.0
C42 C43 H43 120.0
C43 C44 C39 122.8(7)
C43 C44 H44 118.6
C39 C44 H44 118.6
C46 C45 C50 122.5(9)
C46 C45 S4 121.2(8)
C50 C45 S4 116.2(7)
C45 C46 C47 122.3(11)
C45 C46 H46 118.8
C47 C46 H46 118.8
C48 C47 C46 114.7(11)
C48 C47 H47 122.7
C46 C47 H47 122.7
C49 C48 C47 128.1(14)
C49 C48 H48 116.0
C47 C48 H48 116.0
C48 C49 C50 117.8(14)
C48 C49 H49 121.1
C50 C49 H49 121.1
C45 C50 C49 114.4(10)
C45 C50 H50 122.8
C49 C50 H50 122.8
C52 C51 N4 113.5(6)
C52 C51 H51A 108.9
N4 C51 H51A 108.9
C52 C51 H51B 108.9
N4 C51 H51B 108.9
H51A C51 H51B 107.7
C57 C52 C53 116.6(6)
C57 C52 C51 122.4(5)
C53 C52 C51 121.0(6)
C54 C53 C52 120.3(6)
C54 C53 H53 119.8
C52 C53 H53 119.8
C55 C54 C53 121.1(6)
C55 C54 H54 119.4
C53 C54 H54 119.4
C54 C55 C56 119.1(6)
C54 C55 H55 120.5
C56 C55 H55 120.5
C57 C56 C55 119.6(6)
C57 C56 H56 120.2
C55 C56 H56 120.2
C56 C57 C52 123.3(6)
C56 C57 H57 118.4
C52 C57 H57 118.4
N4 C58 C59 111.6(5)
N4 C58 H58A 109.3
C59 C58 H58A 109.3
N4 C58 H58B 109.3
C59 C58 H58B 109.3
H58A C58 H58B 108.0
C64 C59 C60 118.4(7)
C64 C59 C58 121.6(6)
C60 C59 C58 120.0(6)
C59 C60 C61 119.7(8)
C59 C60 H60 120.2
C61 C60 H60 120.2
C62 C61 C60 119.6(8)
C62 C61 H61 120.2
C60 C61 H61 120.2
C61 C62 C63 119.8(9)
C61 C62 H62 120.1
C63 C62 H62 120.1
C64 C63 C62 120.2(8)
C64 C63 H63 119.9
C62 C63 H63 119.9
C59 C64 C63 122.1(7)
C59 C64 H64 119.0
C63 C64 H64 119.0
C66 C65 C68 106.1(10)
C66 C65 C67 108.1(9)
C68 C65 C67 120.9(9)
C66 C65 S3 106.5(6)
C68 C65 S3 107.4(7)
C67 C65 S3 107.0(7)
C65 C66 H66A 109.5
C65 C66 H66B 109.5
H66A C66 H66B 109.5
C65 C66 H66C 109.5
H66A C66 H66C 109.5
H66B C66 H66C 109.5
C65 C67 H67A 109.5
C65 C67 H67B 109.5
H67A C67 H67B 109.5
C65 C67 H67C 109.5
H67A C67 H67C 109.5
H67B C67 H67C 109.5
C65 C68 H68A 109.5
C65 C68 H68B 109.5
H68A C68 H68B 109.5
C65 C68 H68C 109.5
H68A C68 H68C 109.5
H68B C68 H68C 109.5

loop_
_geom_bond_atom_site_label_1
_geom_bond_atom_site_label_2
_geom_bond_distance
S1 O1 1.474(4)
S1 N1 1.656(5)
S1 C31 1.838(6)
S2 O3 1.418(4)
S2 O2 1.427(4)
S2 C11 1.772(6)
S2 C1 1.812(5)
S3 O4' 1.185(7)
S3 O4 1.566(6)
S3 N3 1.571(7)
S3 C65 1.837(7)
S4 O5 1.399(4)
S4 O6 1.431(5)
S4 C45 1.769(9)
S4 C35 1.797(6)
F1 C1 1.366(6)
F2 C35 1.365(6)
N1 C2 1.453(7)
N1 H1A 0.85(2)
N2 C17 1.447(7)
N2 C3 1.466(6)
N2 C24 1.490(7)
N3 C36 1.463(7)
N3 H3A 0.84(2)
N4 C58 1.446(7)
N4 C51 1.467(7)
N4 C37 1.470(6)
C1 C2 1.512(6)
C1 H1 0.9800
C2 C3 1.560(7)
C2 H2 0.9800
C3 C4 1.542(7)
C3 H3 0.9800
C4 C5 1.521(7)
C4 H4A 0.9700
C4 H4B 0.9700
C5 C10 1.344(8)
C5 C6 1.386(8)
C6 C7 1.377(10)
C6 H6 0.9300
C7 C8 1.333(11)
C7 H7 0.9300
C8 C9 1.378(12)
C8 H8 0.9300
C9 C10 1.417(10)
C9 H9 0.9300
C10 H10 0.9300
C11 C12 1.325(8)
C11 C16 1.358(8)
C12 C13 1.357(9)
C12 H12 0.9300
C13 C14 1.374(11)
C13 H13 0.9300
C14 C15 1.307(10)
C14 H14 0.9300
C15 C16 1.419(10)
C15 H15 0.9300
C16 H16 0.9300
C17 C18 1.506(7)
C17 H17A 0.9700
C17 H17B 0.9700
C18 C19 1.370(8)
C18 C23 1.371(7)
C19 C20 1.409(9)
C19 H19 0.9300
C20 C21 1.384(10)
C20 H20 0.9300
C21 C22 1.367(10)
C21 H21 0.9300
C22 C23 1.397(8)
C22 H22 0.9300
C23 H23 0.9300
C24 C25 1.505(8)
C24 H24A 0.9700
C24 H24B 0.9700
C25 C30 1.348(9)
C25 C26 1.390(8)
C26 C27 1.409(12)
C26 H26 0.9300
C27 C28 1.337(14)
C27 H27 0.9300
C28 C29 1.334(15)
C28 H28 0.9300
C29 C30 1.377(13)
C29 H29 0.9300
C30 H30 0.9300
C31 C33 1.503(9)
C31 C32 1.547(9)
C31 C34 1.549(8)
C32 H32A 0.9600
C32 H32B 0.9600
C32 H32C 0.9600
C33 H33A 0.9600
C33 H33B 0.9600
C33 H33C 0.9600
C34 H34A 0.9600
C34 H34B 0.9600
C34 H34C 0.9600
C35 C36 1.521(9)
C35 H35 0.9800
C36 C37 1.561(7)
C36 H36 0.9800
C37 C38 1.552(8)
C37 H37 0.9800
C38 C39 1.500(8)
C38 H38A 0.9700
C38 H38B 0.9700
C39 C44 1.384(9)
C39 C40 1.404(9)
C40 C41 1.348(10)
C40 H40 0.9300
C41 C42 1.371(11)
C41 H41 0.9300
C42 C43 1.364(10)
C42 H42 0.9300
C43 C44 1.343(9)
C43 H43 0.9300
C44 H44 0.9300
C45 C46 1.325(10)
C45 C50 1.429(13)
C46 C47 1.366(15)
C46 H46 0.9300
C47 C48 1.360(14)
C47 H47 0.9300
C48 C49 1.306(11)
C48 H48 0.9300
C49 C50 1.443(13)
C49 H49 0.9300
C50 H50 0.9300
C51 C52 1.461(8)
C51 H51A 0.9700
C51 H51B 0.9700
C52 C57 1.379(8)
C52 C53 1.385(7)
C53 C54 1.384(9)
C53 H53 0.9300
C54 C55 1.354(10)
C54 H54 0.9300
C55 C56 1.378(8)
C55 H55 0.9300
C56 C57 1.346(8)
C56 H56 0.9300
C57 H57 0.9300
C58 C59 1.482(9)
C58 H58A 0.9700
C58 H58B 0.9700
C59 C64 1.357(8)
C59 C60 1.388(9)
C60 C61 1.425(13)
C60 H60 0.9300
C61 C62 1.346(13)
C61 H61 0.9300
C62 C63 1.386(12)
C62 H62 0.9300
C63 C64 1.360(11)
C63 H63 0.9300
C64 H64 0.9300
C65 C66 1.443(12)
C65 C68 1.547(15)
C65 C67 1.564(12)
C66 H66A 0.9600
C66 H66B 0.9600
C66 H66C 0.9600
C67 H67A 0.9600
C67 H67B 0.9600
C67 H67C 0.9600
C68 H68A 0.9600
C68 H68B 0.9600
C68 H68C 0.9600

loop_
_geom_hbond_atom_site_label_D
_geom_hbond_atom_site_label_H
_geom_hbond_atom_site_label_A
_geom_hbond_distance_DH
_geom_hbond_distance_HA
_geom_hbond_distance_DA
_geom_hbond_angle_DHA
_geom_hbond_site_symmetry_A
N1 H1A F1 0.85(2) 2.48(7) 2.738(6) 99(5) .
N3 H3A F2 0.84(2) 2.39(7) 2.766(8) 108(6) .
N1 H1A O4 0.85(2) 2.58(5) 3.223(10) 133(6) 2_646
N3 H3A O1 0.84(2) 2.35(3) 3.154(9) 162(7) 2_656

loop_
_geom_torsion_atom_site_label_1
_geom_torsion_atom_site_label_2
_geom_torsion_atom_site_label_3
_geom_torsion_atom_site_label_4
_geom_torsion
O1 S1 N1 C2 -117.5(4)
C31 S1 N1 C2 132.5(4)
O4' S3 N3 C36 55.0(7)
O4 S3 N3 C36 -122.2(6)
C65 S3 N3 C36 129.8(6)
O3 S2 C1 F1 29.8(4)
O2 S2 C1 F1 161.7(3)
C11 S2 C1 F1 -86.3(4)
O3 S2 C1 C2 -93.6(4)
O2 S2 C1 C2 38.3(5)
C11 S2 C1 C2 150.3(4)
S1 N1 C2 C1 -161.8(4)
S1 N1 C2 C3 77.5(6)
F1 C1 C2 N1 -55.7(5)
S2 C1 C2 N1 65.7(5)
F1 C1 C2 C3 70.7(5)
S2 C1 C2 C3 -167.9(4)
C17 N2 C3 C4 -41.2(6)
C24 N2 C3 C4 95.2(5)
C17 N2 C3 C2 83.3(5)
C24 N2 C3 C2 -140.3(4)
N1 C2 C3 N2 177.8(4)
C1 C2 C3 N2 57.0(5)
N1 C2 C3 C4 -54.9(6)
C1 C2 C3 C4 -175.7(4)
N2 C3 C4 C5 -63.6(6)
C2 C3 C4 C5 173.7(5)
C3 C4 C5 C10 -65.3(7)
C3 C4 C5 C6 120.3(6)
C10 C5 C6 C7 4.2(9)
C4 C5 C6 C7 178.8(6)
C5 C6 C7 C8 -1.7(11)
C6 C7 C8 C9 -0.8(13)
C7 C8 C9 C10 0.7(13)
C6 C5 C10 C9 -4.3(9)
C4 C5 C10 C9 -178.7(6)
C8 C9 C10 C5 1.9(11)
O3 S2 C11 C12 140.9(5)
O2 S2 C11 C12 7.9(5)
C1 S2 C11 C12 -104.1(5)
O3 S2 C11 C16 -43.7(6)
O2 S2 C11 C16 -176.7(5)
C1 S2 C11 C16 71.4(5)
C16 C11 C12 C13 1.7(10)
S2 C11 C12 C13 176.9(5)
C11 C12 C13 C14 -2.8(11)
C12 C13 C14 C15 2.7(12)
C13 C14 C15 C16 -1.4(13)
C12 C11 C16 C15 -0.5(10)
S2 C11 C16 C15 -175.7(5)
C14 C15 C16 C11 0.3(12)
C3 N2 C17 C18 -154.8(4)
C24 N2 C17 C18 68.6(5)
N2 C17 C18 C19 -123.6(6)
N2 C17 C18 C23 57.8(7)
C23 C18 C19 C20 0.7(11)
C17 C18 C19 C20 -177.9(7)
C18 C19 C20 C21 -1.3(13)
C19 C20 C21 C22 2.3(13)
C20 C21 C22 C23 -2.8(11)
C19 C18 C23 C22 -1.2(10)
C17 C18 C23 C22 177.4(6)
C21 C22 C23 C18 2.2(10)
C17 N2 C24 C25 -147.1(5)
C3 N2 C24 C25 74.8(5)
N2 C24 C25 C30 -102.5(6)
N2 C24 C25 C26 74.9(7)
C30 C25 C26 C27 -0.7(10)
C24 C25 C26 C27 -178.2(7)
C25 C26 C27 C28 3.1(14)
C26 C27 C28 C29 -5.1(18)
C27 C28 C29 C30 4.4(18)
C26 C25 C30 C29 0.1(11)
C24 C25 C30 C29 177.5(7)
C28 C29 C30 C25 -1.8(14)
O1 S1 C31 C33 -61.7(5)
N1 S1 C31 C33 50.7(5)
O1 S1 C31 C32 173.5(4)
N1 S1 C31 C32 -74.1(5)
O1 S1 C31 C34 57.1(5)
N1 S1 C31 C34 169.5(5)
O5 S4 C35 F2 42.2(5)
O6 S4 C35 F2 173.3(4)
C45 S4 C35 F2 -74.8(5)
O5 S4 C35 C36 -81.5(5)
O6 S4 C35 C36 49.7(5)
C45 S4 C35 C36 161.5(5)
S3 N3 C36 C35 -159.3(5)
S3 N3 C36 C37 79.5(7)
F2 C35 C36 N3 -52.1(6)
S4 C35 C36 N3 69.4(6)
F2 C35 C36 C37 74.0(5)
S4 C35 C36 C37 -164.4(4)
C58 N4 C37 C38 92.8(6)
C51 N4 C37 C38 -43.0(7)
C58 N4 C37 C36 -140.6(5)
C51 N4 C37 C36 83.6(6)
N3 C36 C37 N4 -176.5(5)
C35 C36 C37 N4 60.6(6)
N3 C36 C37 C38 -48.1(7)
C35 C36 C37 C38 -171.0(5)
N4 C37 C38 C39 -60.8(7)
C36 C37 C38 C39 175.2(5)
C37 C38 C39 C44 -71.8(8)
C37 C38 C39 C40 107.2(7)
C44 C39 C40 C41 2.2(10)
C38 C39 C40 C41 -176.8(7)
C39 C40 C41 C42 -1.0(11)
C40 C41 C42 C43 -2.7(12)
C41 C42 C43 C44 5.1(12)
C42 C43 C44 C39 -3.8(12)
C40 C39 C44 C43 0.2(10)
C38 C39 C44 C43 179.3(7)
O5 S4 C45 C46 160.8(6)
O6 S4 C45 C46 29.8(7)
C35 S4 C45 C46 -80.3(7)
O5 S4 C45 C50 -20.6(7)
O6 S4 C45 C50 -151.6(7)
C35 S4 C45 C50 98.3(7)
C50 C45 C46 C47 3.4(14)
S4 C45 C46 C47 -178.1(7)
C45 C46 C47 C48 -4.9(15)
C46 C47 C48 C49 4(2)
C47 C48 C49 C50 -2(2)
C46 C45 C50 C49 -0.6(14)
S4 C45 C50 C49 -179.2(8)
C48 C49 C50 C45 -0.1(17)
C58 N4 C51 C52 70.9(6)
C37 N4 C51 C52 -152.4(5)
N4 C51 C52 C57 64.0(8)
N4 C51 C52 C53 -113.8(6)
C57 C52 C53 C54 -0.1(9)
C51 C52 C53 C54 177.9(6)
C52 C53 C54 C55 0.4(11)
C53 C54 C55 C56 0.0(11)
C54 C55 C56 C57 -0.7(10)
C55 C56 C57 C52 1.0(10)
C53 C52 C57 C56 -0.6(9)
C51 C52 C57 C56 -178.5(6)
C51 N4 C58 C59 -145.8(5)
C37 N4 C58 C59 76.2(6)
N4 C58 C59 C64 -107.4(6)
N4 C58 C59 C60 71.2(7)
C64 C59 C60 C61 4.8(10)
C58 C59 C60 C61 -173.9(7)
C59 C60 C61 C62 -5.8(13)
C60 C61 C62 C63 4.8(14)
C61 C62 C63 C64 -2.9(12)
C60 C59 C64 C63 -2.9(9)
C58 C59 C64 C63 175.7(6)
C62 C63 C64 C59 2.0(11)
O4' S3 C65 C66 20.3(8)
O4 S3 C65 C66 -177.6(8)
N3 S3 C65 C66 -66.3(8)
O4' S3 C65 C68 -93.0(9)
O4 S3 C65 C68 69.1(9)
N3 S3 C65 C68 -179.6(8)
O4' S3 C65 C67 135.7(8)
O4 S3 C65 C67 -62.1(8)
N3 S3 C65 C67 49.2(7)
